data_7152095
loop_
_publ_author_name
'Leaver, David J.'
'Dawson, Raymond M.'
'White, Jonathan M.'
'Polyzos, Anastasios'
'Hughes, Andrew B.'

_publ_section_title
;
 Synthesis of 1,2,3-triazole linked galactopyranosides and evaluation of
 cholera toxin inhibition.
;
_journal_issue 24
_journal_name_full 'Organic &amp; biomolecular chemistry'
_journal_page_first 8465
_journal_page_last 8474
_journal_paper_doi 10.1039/c1ob06317k
_journal_volume 9
_journal_year 2011
_chemical_absolute_configuration syn
_chemical_formula_sum 'C16 H20 O9'
_chemical_formula_weight 356.32
_chemical_name_systematic
;
?
;
_space_group_IT_number 19
_symmetry_cell_setting orthorhombic
_symmetry_space_group_name_Hall 'P 2ac 2ab'
_symmetry_space_group_name_H-M 'P 21 21 21'
_atom_sites_solution_hydrogens geom
_atom_sites_solution_primary direct
_atom_sites_solution_secondary difmap
_audit_creation_method SHELXL-97
_cell_angle_alpha 90.00
_cell_angle_beta 90.00
_cell_angle_gamma 90.00
_cell_formula_units_Z 4
_cell_length_a 7.1296(2)
_cell_length_b 9.0495(4)
_cell_length_c 27.5442(10)
_cell_measurement_reflns_used 6305
_cell_measurement_temperature 130.0
_cell_measurement_theta_max 76.8860
_cell_measurement_theta_min 3.2013
_cell_volume 1777.13(11)
_computing_cell_refinement
;
CrysAlisPro, Oxford Diffraction Ltd.,
Version 1.171.34.39 (release 18-08-2010 CrysAlis171 .NET)
(compiled Aug 18 2010,17:42:00)
;
_computing_data_collection
;
CrysAlisPro, Oxford Diffraction Ltd.,
Version 1.171.34.39 (release 18-08-2010 CrysAlis171 .NET)
(compiled Aug 18 2010,17:42:00)
;
_computing_data_reduction
;
CrysAlisPro, Oxford Diffraction Ltd.,
Version 1.171.34.39 (release 18-08-2010 CrysAlis171 .NET)
(compiled Aug 18 2010,17:42:00)
;
_computing_structure_refinement 'SHELXL-97 (Sheldrick, 1997)'
_diffrn_ambient_temperature 130.0
_diffrn_measured_fraction_theta_full 0.963
_diffrn_measured_fraction_theta_max 0.950
_diffrn_measurement_device_type 'SuperNova, Dual, Cu at zero, Atlas'
_diffrn_measurement_method '\w scans'
_diffrn_radiation_monochromator mirror
_diffrn_radiation_source 'SuperNova (Cu) X-ray Source'
_diffrn_radiation_type 'Cu K\a'
_diffrn_radiation_wavelength 1.5418
_diffrn_reflns_av_R_equivalents 0.0123
_diffrn_reflns_av_sigmaI/netI 0.0153
_diffrn_reflns_limit_h_max 8
_diffrn_reflns_limit_h_min -7
_diffrn_reflns_limit_k_max 6
_diffrn_reflns_limit_k_min -11
_diffrn_reflns_limit_l_max 28
_diffrn_reflns_limit_l_min -33
_diffrn_reflns_number 7003
_diffrn_reflns_theta_full 67.50
_diffrn_reflns_theta_max 77.35
_diffrn_reflns_theta_min 3.21
_exptl_absorpt_coefficient_mu 0.943
_exptl_absorpt_correction_T_max 0.858
_exptl_absorpt_correction_T_min 0.706
_exptl_absorpt_correction_type gaussian
_exptl_absorpt_process_details
;
CrysAlisPro, Oxford Diffraction Ltd.,
Version 1.171.34.39 (release 18-08-2010 CrysAlis171 .NET)
(compiled Aug 18 2010,17:42:00)
Numerical absorption correction based on gaussian integration over
a multifaceted crystal model
;
_exptl_crystal_colour colourless
_exptl_crystal_density_diffrn 1.332
_exptl_crystal_density_method 'not measured'
_exptl_crystal_description block
_exptl_crystal_F_000 752
_exptl_crystal_size_max 0.5255
_exptl_crystal_size_mid 0.2722
_exptl_crystal_size_min 0.1771
_refine_diff_density_max 0.489
_refine_diff_density_min -0.328
_refine_diff_density_rms 0.045
_refine_ls_abs_structure_details 'Flack H D (1983), Acta Cryst. A39, 876-881'
_refine_ls_abs_structure_Flack 0.04(16)
_refine_ls_extinction_method none
_refine_ls_goodness_of_fit_ref 1.058
_refine_ls_hydrogen_treatment constr
_refine_ls_matrix_type full
_refine_ls_number_parameters 235
_refine_ls_number_reflns 3448
_refine_ls_number_restraints 6
_refine_ls_restrained_S_all 1.058
_refine_ls_R_factor_all 0.0365
_refine_ls_R_factor_gt 0.0360
_refine_ls_shift/su_max 0.001
_refine_ls_shift/su_mean 0.000
_refine_ls_structure_factor_coef Fsqd
_refine_ls_weighting_details 'calc w=1/[\s^2^(Fo^2^)+(0.0529P)^2^+0.6243P] where P=(Fo^2^+2Fc^2^)/3'
_refine_ls_weighting_scheme calc
_refine_ls_wR_factor_gt 0.0956
_refine_ls_wR_factor_ref 0.0961
_reflns_number_gt 3402
_reflns_number_total 3448
_reflns_threshold_expression >2sigma(I)
_cod_data_source_file c1ob06317k.txt
_cod_data_source_block jmwah60
_cod_database_code 7152095
_chemical_oxdiff_usercomment 'DL-2-145-05 A Hughes/D Leaver'

loop_
_symmetry_equiv_pos_as_xyz
'x, y, z'
'-x+1/2, -y, z+1/2'
'x+1/2, -y+1/2, -z'
'-x, y+1/2, -z+1/2'

loop_
_atom_site_label
_atom_site_type_symbol
_atom_site_fract_x
_atom_site_fract_y
_atom_site_fract_z
_atom_site_U_iso_or_equiv
_atom_site_adp_type
_atom_site_occupancy
_atom_site_symmetry_multiplicity
_atom_site_calc_flag
_atom_site_refinement_flags
_atom_site_disorder_assembly
_atom_site_disorder_group
O1 O 0.96517(15) 0.80095(12) 0.69991(4) 0.0218(2) Uani 1 1 d . . .
O4 O 0.88577(16) 0.60781(12) 0.61862(4) 0.0227(2) Uani 1 1 d . A .
O2 O 1.13813(16) 1.02692(12) 0.59808(5) 0.0240(3) Uani 1 1 d . . .
O3 O 0.89363(18) 0.82156(13) 0.55171(4) 0.0266(3) Uani 1 1 d . . .
O5 O 0.51779(16) 0.62086(13) 0.69741(5) 0.0286(3) Uani 1 1 d . . .
O9 O 0.52598(19) 0.39618(15) 0.73052(6) 0.0409(4) Uani 1 1 d . . .
O6 O 1.42999(18) 0.95669(17) 0.61759(7) 0.0444(4) Uani 1 1 d . . .
C5 C 0.7794(2) 0.77276(17) 0.68252(6) 0.0208(3) Uani 1 1 d . . .
H5 H 0.7011 0.8597 0.6888 0.025 Uiso 1 1 calc R . .
O7 O 0.7633(3) 1.0312(2) 0.52344(6) 0.0548(5) Uani 1 1 d . . .
C3 C 0.8735(2) 0.86751(17) 0.60134(6) 0.0206(3) Uani 1 1 d . . .
H3 H 0.7953 0.9564 0.6031 0.025 Uiso 1 1 calc R . .
C4 C 0.7792(2) 0.74106(16) 0.62855(6) 0.0208(3) Uani 1 1 d . . .
H4 H 0.6500 0.7291 0.6171 0.025 Uiso 1 1 calc R . .
C1 C 1.0496(2) 0.92718(17) 0.67750(6) 0.0214(3) Uani 1 1 d . . .
H1 H 1.1766 0.9382 0.6906 0.026 Uiso 1 1 calc R . .
C6 C 0.7086(2) 0.64506(18) 0.71286(7) 0.0243(3) Uani 1 1 d . . .
H6A H 0.7840 0.5575 0.7073 0.029 Uiso 1 1 calc R . .
H6B H 0.7130 0.6695 0.7471 0.029 Uiso 1 1 calc R . .
C15 C 0.9430(2) 1.06327(17) 0.68890(6) 0.0229(3) Uani 1 1 d . . .
C2 C 1.0654(2) 0.89888(17) 0.62278(6) 0.0206(3) Uani 1 1 d . . .
H2 H 1.1483 0.8143 0.6170 0.025 Uiso 1 1 calc R . .
C14 C 0.2505(3) 0.4762(2) 0.68708(8) 0.0344(4) Uani 1 1 d . . .
H14A H 0.2184 0.5659 0.6704 0.052 Uiso 0.50 1 calc PR . .
H14B H 0.1627 0.4593 0.7129 0.052 Uiso 0.50 1 calc PR . .
H14C H 0.2462 0.3949 0.6647 0.052 Uiso 0.50 1 calc PR . .
H14D H 0.1998 0.3808 0.6949 0.052 Uiso 0.50 1 calc PR . .
H14E H 0.2555 0.4874 0.6524 0.052 Uiso 0.50 1 calc PR . .
H14F H 0.1721 0.5518 0.7007 0.052 Uiso 0.50 1 calc PR . .
C16 C 0.8504(3) 1.16637(19) 0.69984(7) 0.0299(4) Uani 1 1 d . . .
H16 H 0.7775 1.2475 0.7085 0.036 Uiso 1 1 calc R . .
C8 C 1.3835(3) 1.1778(2) 0.57017(10) 0.0461(6) Uani 1 1 d . . .
H8A H 1.2732 1.2261 0.5580 0.069 Uiso 1 1 calc R . .
H8B H 1.4628 1.1503 0.5435 0.069 Uiso 1 1 calc R . .
H8C H 1.4501 1.2438 0.5913 0.069 Uiso 1 1 calc R . .
C13 C 0.4434(2) 0.48920(18) 0.70755(7) 0.0260(4) Uani 1 1 d . . .
C12 C 0.9283(3) 0.3747(2) 0.58269(8) 0.0359(4) Uani 1 1 d . A .
H12A H 0.8595 0.2951 0.5681 0.054 Uiso 0.50 1 calc PR . .
H12B H 0.9948 0.3388 0.6106 0.054 Uiso 0.50 1 calc PR . .
H12C H 1.0161 0.4139 0.5596 0.054 Uiso 0.50 1 calc PR . .
H12D H 1.0541 0.4034 0.5908 0.054 Uiso 0.50 1 calc PR . .
H12E H 0.9188 0.3598 0.5483 0.054 Uiso 0.50 1 calc PR . .
H12F H 0.8975 0.2846 0.5993 0.054 Uiso 0.50 1 calc PR . .
C11 C 0.7954(3) 0.4934(2) 0.59786(9) 0.0402(5) Uani 1 1 d . . .
O8 O 0.6251(3) 0.4862(2) 0.59716(12) 0.0562(7) Uani 0.80 1 d PU A 1
O8' O 0.6769(13) 0.5307(11) 0.5625(4) 0.057(3) Uani 0.20 1 d PU A 2
C7 C 1.3278(2) 1.04223(19) 0.59781(8) 0.0293(4) Uani 1 1 d . . .
C9 C 0.8228(3) 0.9083(2) 0.51628(7) 0.0312(4) Uani 1 1 d . . .
C10 C 0.8335(3) 0.8309(3) 0.46872(7) 0.0457(5) Uani 1 1 d . . .
H10A H 0.8864 0.7344 0.4733 0.069 Uiso 0.50 1 calc PR . .
H10B H 0.9111 0.8867 0.4469 0.069 Uiso 0.50 1 calc PR . .
H10C H 0.7098 0.8218 0.4553 0.069 Uiso 0.50 1 calc PR . .
H10D H 0.7852 0.8942 0.4437 0.069 Uiso 0.50 1 calc PR . .
H10E H 0.7604 0.7419 0.4701 0.069 Uiso 0.50 1 calc PR . .
H10F H 0.9618 0.8067 0.4617 0.069 Uiso 0.50 1 calc PR . .

loop_
_atom_site_aniso_label
_atom_site_aniso_U_11
_atom_site_aniso_U_22
_atom_site_aniso_U_33
_atom_site_aniso_U_23
_atom_site_aniso_U_13
_atom_site_aniso_U_12
O1 0.0196(5) 0.0223(5) 0.0234(6) 0.0027(4) -0.0045(4) -0.0016(4)
O4 0.0216(5) 0.0174(5) 0.0290(7) -0.0038(4) -0.0028(4) 0.0021(4)
O2 0.0199(5) 0.0221(5) 0.0301(7) 0.0023(5) 0.0041(5) 0.0011(4)
O3 0.0343(6) 0.0261(5) 0.0193(6) -0.0037(5) -0.0023(5) 0.0027(5)
O5 0.0201(5) 0.0250(6) 0.0406(8) 0.0094(5) -0.0026(5) -0.0022(4)
O9 0.0270(6) 0.0290(7) 0.0666(10) 0.0166(7) 0.0044(6) -0.0012(5)
O6 0.0202(6) 0.0408(8) 0.0721(11) 0.0121(7) 0.0002(6) 0.0022(6)
C5 0.0181(7) 0.0181(7) 0.0263(9) -0.0001(6) -0.0017(6) 0.0022(5)
O7 0.0691(11) 0.0608(11) 0.0344(9) 0.0098(7) 0.0022(8) 0.0324(9)
C3 0.0207(7) 0.0205(7) 0.0208(8) -0.0025(6) -0.0016(6) 0.0021(6)
C4 0.0171(7) 0.0176(7) 0.0277(9) -0.0012(6) -0.0036(6) 0.0020(5)
C1 0.0200(7) 0.0200(7) 0.0244(9) -0.0005(6) -0.0018(6) -0.0013(6)
C6 0.0194(7) 0.0228(7) 0.0308(9) 0.0048(6) -0.0012(6) 0.0004(6)
C15 0.0265(8) 0.0218(7) 0.0203(8) -0.0023(6) -0.0006(6) -0.0047(6)
C2 0.0190(7) 0.0190(7) 0.0237(8) 0.0003(6) 0.0006(6) 0.0002(6)
C14 0.0276(9) 0.0381(10) 0.0375(11) -0.0007(8) 0.0016(8) -0.0064(8)
C16 0.0351(9) 0.0237(7) 0.0309(10) -0.0026(7) 0.0018(7) 0.0001(7)
C8 0.0293(9) 0.0327(9) 0.0762(17) 0.0078(10) 0.0205(10) -0.0016(8)
C13 0.0216(7) 0.0241(8) 0.0323(10) -0.0003(7) 0.0074(7) -0.0005(6)
C12 0.0423(10) 0.0230(8) 0.0423(12) -0.0093(7) -0.0050(9) 0.0020(8)
C11 0.0334(10) 0.0275(9) 0.0598(14) -0.0127(9) -0.0132(9) 0.0028(8)
O8 0.0299(10) 0.0343(10) 0.104(2) -0.0288(12) -0.0088(12) -0.0027(8)
O8' 0.041(5) 0.054(5) 0.074(7) -0.038(5) -0.036(5) 0.018(4)
C7 0.0192(7) 0.0246(8) 0.0439(11) -0.0019(7) 0.0070(7) 0.0008(6)
C9 0.0249(8) 0.0464(11) 0.0224(9) 0.0039(8) -0.0001(6) 0.0025(8)
C10 0.0461(12) 0.0681(14) 0.0229(10) -0.0050(10) -0.0024(8) -0.0088(11)

loop_
_atom_type_symbol
_atom_type_description
_atom_type_scat_dispersion_real
_atom_type_scat_dispersion_imag
_atom_type_scat_source
C C 0.0181 0.0091 'International Tables Vol C Tables 4.2.6.8 and 6.1.1.4'
H H 0.0000 0.0000 'International Tables Vol C Tables 4.2.6.8 and 6.1.1.4'
O O 0.0492 0.0322 'International Tables Vol C Tables 4.2.6.8 and 6.1.1.4'

loop_
_geom_angle_atom_site_label_1
_geom_angle_atom_site_label_2
_geom_angle_atom_site_label_3
_geom_angle
C1 O1 C5 112.77(12)
C11 O4 C4 117.91(13)
C7 O2 C2 116.28(13)
C9 O3 C3 118.85(13)
C13 O5 C6 116.67(13)
O1 C5 C6 105.07(12)
O1 C5 C4 111.31(13)
C6 C5 C4 113.41(13)
O3 C3 C2 109.56(13)
O3 C3 C4 107.14(12)
C2 C3 C4 110.31(13)
O4 C4 C5 109.99(12)
O4 C4 C3 107.45(12)
C5 C4 C3 109.87(12)
O1 C1 C15 110.91(13)
O1 C1 C2 108.76(12)
C15 C1 C2 112.66(13)
O5 C6 C5 105.53(13)
C16 C15 C1 175.65(18)
O2 C2 C3 106.94(13)
O2 C2 C1 110.88(13)
C3 C2 C1 110.35(13)
O9 C13 O5 122.63(16)
O9 C13 C14 126.38(17)
O5 C13 C14 110.99(15)
O8 C11 O8' 50.9(5)
O8 C11 O4 121.73(19)
O8' C11 O4 114.8(4)
O8 C11 C12 126.21(19)
O8' C11 C12 112.4(4)
O4 C11 C12 111.62(16)
O6 C7 O2 122.57(17)
O6 C7 C8 126.93(17)
O2 C7 C8 110.50(16)
O7 C9 O3 123.30(18)
O7 C9 C10 126.56(19)
O3 C9 C10 110.13(17)

loop_
_geom_bond_atom_site_label_1
_geom_bond_atom_site_label_2
_geom_bond_distance
O1 C1 1.4310(19)
O1 C5 1.4312(18)
O4 C11 1.347(2)
O4 C4 1.4514(17)
O2 C7 1.359(2)
O2 C2 1.4402(19)
O3 C9 1.350(2)
O3 C3 1.436(2)
O5 C13 1.334(2)
O5 C6 1.4422(19)
O9 C13 1.206(2)
O6 C7 1.195(2)
C5 C6 1.513(2)
C5 C4 1.514(2)
O7 C9 1.207(3)
C3 C2 1.517(2)
C3 C4 1.524(2)
C1 C15 1.481(2)
C1 C2 1.533(2)
C15 C16 1.182(2)
C14 C13 1.491(2)
C8 C7 1.497(3)
C12 C11 1.492(3)
C11 O8 1.216(3)
C11 O8' 1.333(9)
C9 C10 1.487(3)
